data_4503773
loop_
_publ_author_name
'Wu, Benlai'
'Liu, Caiping'
'Yuan, Daqiang'
'Jiang, Feilong'
'Hong, Maochun'

_publ_section_title
;
 Molecule Cleft and Squares with Binicotinic Bishydrazone Ligand: Crystal
 Structures, Spectroscopic Properties, and Calculation
;
_journal_issue 10
_journal_name_full 'Crystal Growth &amp; Design'
_journal_page_first 3791
_journal_paper_doi 10.1021/cg8004322
_journal_volume 8
_journal_year 2008
_chemical_formula_moiety 'C26 H20 N6 O4, (C1 H4 O)2'
_chemical_formula_sum 'C28 H28 N6 O6'
_chemical_formula_weight 544.56
_chemical_name_systematic
; 
 ? 
;
_space_group_IT_number 15
_symmetry_cell_setting monoclinic
_symmetry_space_group_name_Hall '-C 2yc'
_symmetry_space_group_name_H-M 'C 1 2/c 1'
_atom_sites_solution_hydrogens geom
_atom_sites_solution_primary direct
_atom_sites_solution_secondary difmap
_audit_creation_method SHELXL-97
_cell_angle_alpha 90.00
_cell_angle_beta 129.927(5)
_cell_angle_gamma 90.00
_cell_formula_units_Z 4
_cell_length_a 24.084(5)
_cell_length_b 8.6422(13)
_cell_length_c 16.236(3)
_cell_measurement_reflns_used 3000
_cell_measurement_temperature 130(2)
_cell_measurement_theta_max 28.2812
_cell_measurement_theta_min 1.6356
_cell_volume 2591.5(8)
_computing_cell_refinement CrystalClear
_computing_data_collection 'CrystalClear (Rigaku, 2000)'
_computing_data_reduction CrystalClear
_computing_molecular_graphics SHELXL97
_computing_publication_material 'SHELXTL (Sheldrick, 1997b)'
_computing_structure_refinement 'SHELXS97 (Sheldrick, 1997a)'
_computing_structure_solution 'SHELXS97 (Sheldrick, 1997a)'
_diffrn_ambient_temperature 130(2)
_diffrn_measured_fraction_theta_full 0.990
_diffrn_measured_fraction_theta_max 0.990
_diffrn_measurement_device_type 'Mercury CCD'
_diffrn_measurement_method '\w scan'
_diffrn_radiation_monochromator graphite
_diffrn_radiation_source 'fine-focus sealed tube'
_diffrn_radiation_type MoK\a
_diffrn_radiation_wavelength 0.71073
_diffrn_reflns_av_R_equivalents 0.0202
_diffrn_reflns_av_sigmaI/netI 0.0208
_diffrn_reflns_limit_h_max 32
_diffrn_reflns_limit_h_min -19
_diffrn_reflns_limit_k_max 11
_diffrn_reflns_limit_k_min -11
_diffrn_reflns_limit_l_max 16
_diffrn_reflns_limit_l_min -21
_diffrn_reflns_number 10339
_diffrn_reflns_theta_full 28.28
_diffrn_reflns_theta_max 28.28
_diffrn_reflns_theta_min 2.21
_exptl_absorpt_coefficient_mu 0.101
_exptl_absorpt_correction_T_max 1.0000
_exptl_absorpt_correction_T_min 0.9198
_exptl_absorpt_correction_type multi-scan
_exptl_crystal_colour Yellow
_exptl_crystal_density_diffrn 1.396
_exptl_crystal_density_method 'not measured'
_exptl_crystal_description Prism
_exptl_crystal_F_000 1144
_exptl_crystal_size_max 0.2500
_exptl_crystal_size_mid 0.2500
_exptl_crystal_size_min 0.2000
_refine_diff_density_max 0.384
_refine_diff_density_min -0.266
_refine_diff_density_rms 0.054
_refine_ls_extinction_method none
_refine_ls_goodness_of_fit_ref 1.168
_refine_ls_hydrogen_treatment mixed
_refine_ls_matrix_type full
_refine_ls_number_parameters 187
_refine_ls_number_reflns 3198
_refine_ls_number_restraints 0
_refine_ls_restrained_S_all 1.168
_refine_ls_R_factor_all 0.0649
_refine_ls_R_factor_gt 0.0603
_refine_ls_shift/su_max 0.000
_refine_ls_shift/su_mean 0.000
_refine_ls_structure_factor_coef Fsqd
_refine_ls_weighting_details 'calc w=1/[\s^2^(Fo^2^)+(0.0775P)^2^+2.1972P] where P=(Fo^2^+2Fc^2^)/3'
_refine_ls_weighting_scheme calc
_refine_ls_wR_factor_gt 0.1549
_refine_ls_wR_factor_ref 0.1584
_reflns_number_gt 2995
_reflns_number_total 3198
_reflns_threshold_expression >2sigma(I)
_cod_data_source_file cg8004322_si_001.cif
_cod_data_source_block Cocry-(H4L).2CH3OH
_cod_depositor_comments
;
The following automatic conversions were performed:

'_symmetry_cell_setting' value 'Monoclinic' changed to 'monoclinic'
according to /home/saulius/struct/CIF-dictionaries/cif_core.dic
dictionary named 'cif_core.dic' version 2.4.1 from
2010-06-29.

'_exptl_absorpt_correction_type' value 'Multi-scan'
changed to 'multi-scan' according to
/home/saulius/struct/CIF-dictionaries/cif_core.dic dictionary named
'cif_core.dic' version 2.4.1 from 2010-06-29.

Automatic conversion script
Id: cif_fix_values 1715 2011-07-08 13:25:40Z adriana 
;
_cod_original_cell_volume 2591.6(8)
_cod_original_sg_symbol_H-M 'C 2/c'
_cod_database_code 4503773

loop_
_symmetry_equiv_pos_as_xyz
'x, y, z'
'-x, y, -z+1/2'
'x+1/2, y+1/2, z'
'-x+1/2, y+1/2, -z+1/2'
'-x, -y, -z'
'x, -y, z-1/2'
'-x+1/2, -y+1/2, -z'
'x+1/2, -y+1/2, z-1/2'

loop_
_atom_site_label
_atom_site_type_symbol
_atom_site_fract_x
_atom_site_fract_y
_atom_site_fract_z
_atom_site_U_iso_or_equiv
_atom_site_adp_type
_atom_site_occupancy
_atom_site_symmetry_multiplicity
_atom_site_calc_flag
_atom_site_refinement_flags
O1 O 0.07183(7) 0.20573(18) -0.09421(12) 0.0423(4) Uani 1 1 d .
O2 O 0.21349(7) 0.36410(16) 0.20277(10) 0.0305(3) Uani 1 1 d .
H2C H 0.1757 0.3265 0.1461 0.037 Uiso 1 1 calc R
O3 O 0.09057(6) 0.80602(14) 0.00166(9) 0.0260(3) Uani 1 1 d .
H3B H 0.0846 0.8400 -0.0520 0.031 Uiso 1 1 calc R
N1 N -0.08635(7) -0.09506(16) -0.33643(10) 0.0226(3) Uani 1 1 d .
N2 N 0.01745(8) 0.21393(18) -0.02197(11) 0.0249(3) Uani 1 1 d .
N3 N 0.07554(7) 0.29344(16) 0.06534(11) 0.0235(3) Uani 1 1 d .
C1 C -0.03381(8) -0.00432(18) -0.25664(11) 0.0190(3) Uani 1 1 d .
C2 C -0.14826(9) -0.1063(2) -0.35324(13) 0.0249(3) Uani 1 1 d .
H2 H -0.1854 -0.1713 -0.4097 0.030 Uiso 1 1 calc R
C3 C -0.16080(9) -0.0283(2) -0.29262(13) 0.0260(4) Uani 1 1 d .
H3 H -0.2060 -0.0368 -0.3082 0.031 Uiso 1 1 calc R
C4 C -0.10609(9) 0.0627(2) -0.20875(13) 0.0241(3) Uani 1 1 d .
H4 H -0.1132 0.1171 -0.1653 0.029 Uiso 1 1 calc R
C5 C -0.04045(8) 0.07434(18) -0.18798(12) 0.0204(3) Uani 1 1 d .
C6 C 0.02135(9) 0.1704(2) -0.09842(13) 0.0243(3) Uani 1 1 d .
C7 C 0.06700(9) 0.3564(2) 0.12808(13) 0.0248(3) Uani 1 1 d .
H7 H 0.0213 0.3511 0.1112 0.030 Uiso 1 1 calc R
C8 C 0.12671(9) 0.43552(18) 0.22451(12) 0.0221(3) Uani 1 1 d .
C9 C 0.11450(9) 0.5121(2) 0.28761(14) 0.0277(4) Uani 1 1 d .
H9 H 0.0671 0.5128 0.2654 0.033 Uiso 1 1 calc R
C10 C 0.16974(10) 0.5864(2) 0.38130(14) 0.0302(4) Uani 1 1 d .
H10 H 0.1607 0.6380 0.4233 0.036 Uiso 1 1 calc R
C11 C 0.23866(10) 0.5847(2) 0.41332(14) 0.0292(4) Uani 1 1 d .
H11 H 0.2770 0.6359 0.4778 0.035 Uiso 1 1 calc R
C12 C 0.25262(9) 0.5099(2) 0.35313(13) 0.0265(4) Uani 1 1 d .
H12 H 0.3002 0.5096 0.3763 0.032 Uiso 1 1 calc R
C13 C 0.19696(9) 0.43508(18) 0.25874(12) 0.0220(3) Uani 1 1 d .
C14 C 0.13763(11) 0.6763(2) 0.04423(15) 0.0341(4) Uani 1 1 d .
H14A H 0.1740 0.6913 0.0356 0.051 Uiso 1 1 calc R
H14B H 0.1095 0.5826 0.0058 0.051 Uiso 1 1 calc R
H14C H 0.1619 0.6654 0.1207 0.051 Uiso 1 1 calc R
H2B H -0.0183(13) 0.197(3) -0.0259(18) 0.041 Uiso 1 1 d .

loop_
_atom_site_aniso_label
_atom_site_aniso_U_11
_atom_site_aniso_U_22
_atom_site_aniso_U_33
_atom_site_aniso_U_23
_atom_site_aniso_U_13
_atom_site_aniso_U_12
O1 0.0377(7) 0.0613(10) 0.0477(8) -0.0294(7) 0.0365(7) -0.0275(7)
O2 0.0262(6) 0.0385(7) 0.0324(6) -0.0099(5) 0.0214(6) -0.0045(5)
O3 0.0240(6) 0.0351(6) 0.0251(6) 0.0063(5) 0.0186(5) 0.0036(5)
N1 0.0183(6) 0.0314(7) 0.0195(6) -0.0027(5) 0.0128(5) -0.0009(5)
N2 0.0205(7) 0.0351(8) 0.0233(7) -0.0090(5) 0.0160(6) -0.0094(6)
N3 0.0214(7) 0.0273(7) 0.0216(6) -0.0054(5) 0.0137(6) -0.0061(5)
C1 0.0177(7) 0.0247(7) 0.0173(7) 0.0014(5) 0.0125(6) 0.0007(5)
C2 0.0177(7) 0.0342(8) 0.0216(7) -0.0047(6) 0.0120(6) -0.0032(6)
C3 0.0195(7) 0.0355(9) 0.0275(8) -0.0035(7) 0.0172(7) -0.0035(6)
C4 0.0226(8) 0.0303(8) 0.0257(8) -0.0039(6) 0.0183(7) -0.0015(6)
C5 0.0185(7) 0.0257(7) 0.0205(7) -0.0018(6) 0.0141(6) -0.0025(6)
C6 0.0227(8) 0.0307(8) 0.0257(8) -0.0061(6) 0.0184(7) -0.0059(6)
C7 0.0199(7) 0.0320(8) 0.0252(8) -0.0041(6) 0.0158(7) -0.0047(6)
C8 0.0230(8) 0.0231(7) 0.0214(7) -0.0022(6) 0.0148(6) -0.0018(6)
C9 0.0245(8) 0.0325(9) 0.0303(8) -0.0060(7) 0.0195(7) -0.0020(7)
C10 0.0346(9) 0.0286(8) 0.0284(8) -0.0066(7) 0.0207(8) -0.0006(7)
C11 0.0262(8) 0.0271(8) 0.0241(8) -0.0047(6) 0.0115(7) -0.0021(7)
C12 0.0199(8) 0.0276(8) 0.0268(8) -0.0014(6) 0.0126(7) -0.0008(6)
C13 0.0227(8) 0.0219(7) 0.0236(7) 0.0002(6) 0.0159(7) 0.0004(6)
C14 0.0388(10) 0.0323(9) 0.0367(9) 0.0080(7) 0.0268(9) 0.0049(8)

loop_
_atom_type_symbol
_atom_type_description
_atom_type_scat_dispersion_real
_atom_type_scat_dispersion_imag
_atom_type_scat_source
C C 0.0033 0.0016 'International Tables Vol C Tables 4.2.6.8 and 6.1.1.4'
H H 0.0000 0.0000 'International Tables Vol C Tables 4.2.6.8 and 6.1.1.4'
N N 0.0061 0.0033 'International Tables Vol C Tables 4.2.6.8 and 6.1.1.4'
O O 0.0106 0.0060 'International Tables Vol C Tables 4.2.6.8 and 6.1.1.4'

loop_
_geom_angle_atom_site_label_1
_geom_angle_atom_site_label_2
_geom_angle_atom_site_label_3
_geom_angle
_geom_angle_site_symmetry_3
C13 O2 H2C 109.5 .
C14 O3 H3B 109.5 .
C2 N1 C1 118.59(13) .
C6 N2 N3 117.34(13) .
C6 N2 H2B 123.7(16) .
N3 N2 H2B 118.9(16) .
C7 N3 N2 117.05(14) .
N1 C1 C5 122.37(13) .
N1 C1 C1 113.84(13) 2_554
C5 C1 C1 123.65(14) 2_554
N1 C2 C3 123.10(15) .
N1 C2 H2 118.4 .
C3 C2 H2 118.4 .
C2 C3 C4 118.39(15) .
C2 C3 H3 120.8 .
C4 C3 H3 120.8 .
C3 C4 C5 119.80(14) .
C3 C4 H4 120.1 .
C5 C4 H4 120.1 .
C4 C5 C1 117.66(14) .
C4 C5 C6 122.81(14) .
C1 C5 C6 119.51(13) .
O1 C6 N2 122.32(15) .
O1 C6 C5 122.02(14) .
N2 C6 C5 115.66(13) .
N3 C7 C8 120.32(15) .
N3 C7 H7 119.8 .
C8 C7 H7 119.8 .
C9 C8 C13 118.56(14) .
C9 C8 C7 119.02(15) .
C13 C8 C7 122.40(14) .
C10 C9 C8 121.37(16) .
C10 C9 H9 119.3 .
C8 C9 H9 119.3 .
C9 C10 C11 119.01(16) .
C9 C10 H10 120.5 .
C11 C10 H10 120.5 .
C12 C11 C10 121.10(15) .
C12 C11 H11 119.4 .
C10 C11 H11 119.4 .
C11 C12 C13 119.88(16) .
C11 C12 H12 120.1 .
C13 C12 H12 120.1 .
O2 C13 C12 117.48(15) .
O2 C13 C8 122.44(14) .
C12 C13 C8 120.08(15) .
O3 C14 H14A 109.5 .
O3 C14 H14B 109.5 .
H14A C14 H14B 109.5 .
O3 C14 H14C 109.5 .
H14A C14 H14C 109.5 .
H14B C14 H14C 109.5 .

loop_
_geom_bond_atom_site_label_1
_geom_bond_atom_site_label_2
_geom_bond_distance
_geom_bond_site_symmetry_2
O1 C6 1.212(2) .
O2 C13 1.3510(19) .
O2 H2C 0.8400 .
O3 C14 1.419(2) .
O3 H3B 0.8400 .
N1 C2 1.336(2) .
N1 C1 1.338(2) .
N2 C6 1.357(2) .
N2 N3 1.3760(19) .
N2 H2B 0.84(3) .
N3 C7 1.283(2) .
C1 C5 1.400(2) .
C1 C1 1.499(3) 2_554
C2 C3 1.377(2) .
C2 H2 0.9500 .
C3 C4 1.380(2) .
C3 H3 0.9500 .
C4 C5 1.392(2) .
C4 H4 0.9500 .
C5 C6 1.497(2) .
C7 C8 1.448(2) .
C7 H7 0.9500 .
C8 C9 1.400(2) .
C8 C13 1.402(2) .
C9 C10 1.378(2) .
C9 H9 0.9500 .
C10 C11 1.385(3) .
C10 H10 0.9500 .
C11 C12 1.381(2) .
C11 H11 0.9500 .
C12 C13 1.388(2) .
C12 H12 0.9500 .
C14 H14A 0.9800 .
C14 H14B 0.9800 .
C14 H14C 0.9800 .

loop_
_geom_hbond_atom_site_label_D
_geom_hbond_atom_site_label_H
_geom_hbond_atom_site_label_A
_geom_hbond_distance_DH
_geom_hbond_distance_HA
_geom_hbond_distance_DA
_geom_hbond_angle_DHA
_geom_hbond_site_symmetry_A
O3 H3B N1 0.84 1.92 2.7547(18) 170.7 2_564
N2 H2B O3 0.84(3) 2.02(3) 2.8298(19) 165(2) 5_565
O2 H2C N3 0.84 1.89 2.6219(19) 145.3 .

loop_
_geom_torsion_atom_site_label_1
_geom_torsion_atom_site_label_2
_geom_torsion_atom_site_label_3
_geom_torsion_atom_site_label_4
_geom_torsion
_geom_torsion_site_symmetry_1
_geom_torsion_site_symmetry_4
C6 N2 N3 C7 168.76(16) . .
C2 N1 C1 C5 2.4(2) . .
C2 N1 C1 C1 178.31(13) . 2_554
C1 N1 C2 C3 0.4(2) . .
N1 C2 C3 C4 -1.8(3) . .
C2 C3 C4 C5 0.5(3) . .
C3 C4 C5 C1 2.0(2) . .
C3 C4 C5 C6 -179.91(16) . .
N1 C1 C5 C4 -3.6(2) . .
C1 C1 C5 C4 -179.08(13) 2_554 .
N1 C1 C5 C6 178.29(14) . .
C1 C1 C5 C6 2.8(2) 2_554 .
N3 N2 C6 O1 -3.6(3) . .
N3 N2 C6 C5 175.72(14) . .
C4 C5 C6 O1 -164.42(18) . .
C1 C5 C6 O1 13.6(3) . .
C4 C5 C6 N2 16.2(2) . .
C1 C5 C6 N2 -165.76(15) . .
N2 N3 C7 C8 176.95(15) . .
N3 C7 C8 C9 175.72(16) . .
N3 C7 C8 C13 -6.0(3) . .
C13 C8 C9 C10 0.2(3) . .
C7 C8 C9 C10 178.62(17) . .
C8 C9 C10 C11 -0.1(3) . .
C9 C10 C11 C12 -0.1(3) . .
C10 C11 C12 C13 0.1(3) . .
C11 C12 C13 O2 179.81(15) . .
C11 C12 C13 C8 0.0(3) . .
C9 C8 C13 O2 -179.99(15) . .
C7 C8 C13 O2 1.7(2) . .
C9 C8 C13 C12 -0.2(2) . .
C7 C8 C13 C12 -178.55(15) . .
